data_4118587
loop_
_publ_author_name
'Yuan Li'
'Wee-Kuan Heng'
'Byung Sun Lee'
'Naoki Aratani'
'Jos\'e L. Zafra'
'Nina Bao'
'Richmond Lee'
'Young Mo Sung'
'Zhe Sun'
'Kuo-Wei Huang'
'Richard D. Webster'
'Juan T. L\'opez Navarrete'
'Dongho Kim'
'Atsuhiro Osuka'
'Juan Casado'
'Jun Ding'
'Jishan Wu'

_publ_section_title
;
 Kinetically Blocked Stable Heptazethrene and Octazethrene: Closed-Shell
 or Open-Shell in the Ground State?
;
_journal_name_full 'Journal of the American Chemical Society'
_journal_page_first 14913
_journal_page_last 14922
_journal_paper_doi 10.1021/ja304618v
_journal_volume 134
_journal_year 2012
_chemical_formula_moiety 'C54 H58 Si2'
_chemical_formula_sum 'C54 H58 Si2'
_chemical_formula_weight 763.18
_chemical_name_systematic
; 
 ? 
;
_space_group_IT_number 2
_symmetry_cell_setting triclinic
_symmetry_Int_Tables_number 2
_symmetry_space_group_name_Hall '-P 1'
_symmetry_space_group_name_H-M 'P -1'
_atom_sites_solution_hydrogens geom
_atom_sites_solution_primary direct
_atom_sites_solution_secondary difmap
_audit_creation_method SHELXL-97
_cell_angle_alpha 73.046(5)
_cell_angle_beta 77.078(5)
_cell_angle_gamma 87.083(5)
_cell_formula_units_Z 1
_cell_length_a 8.410(3)
_cell_length_b 9.846(4)
_cell_length_c 14.020(6)
_cell_measurement_reflns_used 3297
_cell_measurement_temperature 90
_cell_measurement_theta_max 28.75
_cell_measurement_theta_min 2.27
_cell_volume 1082.2(7)
_computing_cell_refinement 'APEX2 (Bruker AXS, 2006)'
_computing_data_collection 'APEX2 (Bruker AXS, 2006)'
_computing_data_reduction 'SAINT (Bruker AXS, 2004)'
_computing_molecular_graphics 'XSHEL (Bruker AXS,2002)'
_computing_publication_material 'XCIF (Bruker AXS, 2001)'
_computing_structure_refinement 'SHELXL-97 (Sheldrick, 1997)'
_computing_structure_solution 'SHELXS-97 (Sheldrick, 1997)'
_diffrn_ambient_temperature 90
_diffrn_detector_area_resol_mean 8.333
_diffrn_measured_fraction_theta_full 0.981
_diffrn_measured_fraction_theta_max 0.981
_diffrn_measurement_device_type 'Bruker APEXII CCD area detector'
_diffrn_measurement_method 'phi and omega scans'
_diffrn_radiation_monochromator graphite
_diffrn_radiation_source 'fine-focus sealed tube'
_diffrn_radiation_type MoK\a
_diffrn_radiation_wavelength 0.71073
_diffrn_reflns_av_R_equivalents 0.0118
_diffrn_reflns_av_sigmaI/netI 0.0218
_diffrn_reflns_limit_h_max 8
_diffrn_reflns_limit_h_min -10
_diffrn_reflns_limit_k_max 11
_diffrn_reflns_limit_k_min -10
_diffrn_reflns_limit_l_max 16
_diffrn_reflns_limit_l_min -16
_diffrn_reflns_number 5465
_diffrn_reflns_theta_full 25.50
_diffrn_reflns_theta_max 25.50
_diffrn_reflns_theta_min 2.16
_exptl_absorpt_coefficient_mu 0.118
_exptl_absorpt_correction_T_max 0.9941
_exptl_absorpt_correction_T_min 0.9768
_exptl_absorpt_correction_type empirical
_exptl_absorpt_process_details
;
SADABS Sheldrick 1996
;
_exptl_crystal_colour blue
_exptl_crystal_density_diffrn 1.171
_exptl_crystal_description prism
_exptl_crystal_F_000 410
_exptl_crystal_size_max 0.20
_exptl_crystal_size_mid 0.10
_exptl_crystal_size_min 0.05
_refine_diff_density_max 0.390
_refine_diff_density_min -0.217
_refine_diff_density_rms 0.044
_refine_ls_extinction_method none
_refine_ls_goodness_of_fit_ref 1.042
_refine_ls_hydrogen_treatment constr
_refine_ls_matrix_type full
_refine_ls_number_parameters 259
_refine_ls_number_reflns 3941
_refine_ls_number_restraints 0
_refine_ls_restrained_S_all 1.042
_refine_ls_R_factor_all 0.0401
_refine_ls_R_factor_gt 0.0345
_refine_ls_shift/su_max 0.001
_refine_ls_shift/su_mean 0.000
_refine_ls_structure_factor_coef Fsqd
_refine_ls_weighting_details 'calc w=1/[\s^2^(Fo^2^)+(0.0452P)^2^+0.5322P] where P=(Fo^2^+2Fc^2^)/3'
_refine_ls_weighting_scheme calc
_refine_ls_wR_factor_gt 0.0893
_refine_ls_wR_factor_ref 0.0947
_reflns_number_gt 3492
_reflns_number_total 3941
_reflns_threshold_expression >2sigma(I)
_cod_data_source_file ja304618v_si_003.cif
_cod_data_source_block 20405wu_0m
_cod_original_cell_volume 1082.1(8)
_cod_database_code 4118587

loop_
_symmetry_equiv_pos_as_xyz
'x, y, z'
'-x, -y, -z'

loop_
_atom_site_label
_atom_site_type_symbol
_atom_site_fract_x
_atom_site_fract_y
_atom_site_fract_z
_atom_site_U_iso_or_equiv
_atom_site_adp_type
_atom_site_occupancy
_atom_site_symmetry_multiplicity
_atom_site_calc_flag
_atom_site_refinement_flags
C1 C 0.99804(16) 0.54628(13) 0.03175(10) 0.0124(3) Uani 1 1 d .
C2 C 0.85477(16) 0.55786(14) 0.09958(10) 0.0132(3) Uani 1 1 d .
H2 H 0.8532 0.6182 0.1417 0.016 Uiso 1 1 calc R
C3 C 0.71027(16) 0.48319(13) 0.10861(10) 0.0121(3) Uani 1 1 d .
C4 C 0.71334(16) 0.39027(13) 0.04448(10) 0.0118(3) Uani 1 1 d .
C5 C 0.85657(16) 0.37823(14) -0.02219(10) 0.0131(3) Uani 1 1 d .
H5 H 0.8587 0.3169 -0.0637 0.016 Uiso 1 1 calc R
C6 C 0.56570(16) 0.49842(14) 0.17800(10) 0.0129(3) Uani 1 1 d .
C7 C 0.41779(16) 0.42244(14) 0.18809(10) 0.0135(3) Uani 1 1 d .
C8 C 0.27390(17) 0.43897(15) 0.25557(11) 0.0164(3) Uani 1 1 d .
H8 H 0.2731 0.5003 0.2969 0.020 Uiso 1 1 calc R
C9 C 0.13038(17) 0.36635(15) 0.26328(11) 0.0181(3) Uani 1 1 d .
H9 H 0.0334 0.3790 0.3096 0.022 Uiso 1 1 calc R
C10 C 0.12900(17) 0.27717(15) 0.20446(11) 0.0178(3) Uani 1 1 d .
H10 H 0.0311 0.2280 0.2109 0.021 Uiso 1 1 calc R
C11 C 0.27185(16) 0.25738(14) 0.13417(11) 0.0151(3) Uani 1 1 d .
C12 C 0.27087(17) 0.16967(14) 0.07025(11) 0.0170(3) Uani 1 1 d .
H12 H 0.1738 0.1197 0.0761 0.020 Uiso 1 1 calc R
C13 C 0.40861(17) 0.15605(14) 0.00005(11) 0.0169(3) Uani 1 1 d .
H13 H 0.4058 0.0981 -0.0431 0.020 Uiso 1 1 calc R
C14 C 0.55344(17) 0.22714(14) -0.00834(11) 0.0152(3) Uani 1 1 d .
H14 H 0.6480 0.2158 -0.0570 0.018 Uiso 1 1 calc R
C15 C 0.56213(16) 0.31383(14) 0.05289(10) 0.0129(3) Uani 1 1 d .
C16 C 0.41896(16) 0.33056(14) 0.12525(10) 0.0131(3) Uani 1 1 d .
C17 C 0.56434(16) 0.59417(14) 0.23752(10) 0.0143(3) Uani 1 1 d .
C18 C 0.56897(16) 0.67822(15) 0.28492(11) 0.0162(3) Uani 1 1 d .
C19 C 0.75096(17) 0.72519(15) 0.43213(11) 0.0188(3) Uani 1 1 d .
H19 H 0.6914 0.6447 0.4884 0.023 Uiso 1 1 calc R
C20 C 0.89972(19) 0.65997(18) 0.37630(13) 0.0278(4) Uani 1 1 d .
H20A H 0.9658 0.7355 0.3223 0.042 Uiso 1 1 calc R
H20B H 0.8627 0.5928 0.3460 0.042 Uiso 1 1 calc R
H20C H 0.9655 0.6101 0.4250 0.042 Uiso 1 1 calc R
C21 C 0.8047(2) 0.82691(17) 0.48420(12) 0.0267(4) Uani 1 1 d .
H21A H 0.8725 0.7760 0.5314 0.040 Uiso 1 1 calc R
H21B H 0.7082 0.8634 0.5222 0.040 Uiso 1 1 calc R
H21C H 0.8677 0.9063 0.4322 0.040 Uiso 1 1 calc R
C22 C 0.39889(17) 0.83679(15) 0.43314(11) 0.0185(3) Uani 1 1 d .
H22 H 0.4192 0.9031 0.4714 0.022 Uiso 1 1 calc R
C23 C 0.27697(18) 0.90786(18) 0.36784(13) 0.0286(4) Uani 1 1 d .
H23A H 0.2572 0.8467 0.3275 0.043 Uiso 1 1 calc R
H23B H 0.3218 0.9996 0.3218 0.043 Uiso 1 1 calc R
H23C H 0.1740 0.9227 0.4125 0.043 Uiso 1 1 calc R
C24 C 0.3259(2) 0.69885(17) 0.51229(13) 0.0324(4) Uani 1 1 d .
H24A H 0.2223 0.7191 0.5537 0.049 Uiso 1 1 calc R
H24B H 0.4020 0.6587 0.5566 0.049 Uiso 1 1 calc R
H24C H 0.3067 0.6306 0.4771 0.049 Uiso 1 1 calc R
C25 C 0.66963(17) 0.97994(15) 0.24826(11) 0.0164(3) Uani 1 1 d .
H25 H 0.5856 1.0018 0.2057 0.020 Uiso 1 1 calc R
C26 C 0.83247(18) 0.97046(16) 0.17478(12) 0.0238(3) Uani 1 1 d .
H26A H 0.8503 1.0570 0.1171 0.036 Uiso 1 1 calc R
H26B H 0.8295 0.8880 0.1495 0.036 Uiso 1 1 calc R
H26C H 0.9215 0.9603 0.2109 0.036 Uiso 1 1 calc R
C27 C 0.67168(19) 1.10675(15) 0.29129(11) 0.0205(3) Uani 1 1 d .
H27A H 0.7511 1.0900 0.3349 0.031 Uiso 1 1 calc R
H27B H 0.5630 1.1175 0.3316 0.031 Uiso 1 1 calc R
H27C H 0.7023 1.1935 0.2347 0.031 Uiso 1 1 calc R
Si1 Si 0.60039(4) 0.80803(4) 0.35087(3) 0.01302(11) Uani 1 1 d .

loop_
_atom_site_aniso_label
_atom_site_aniso_U_11
_atom_site_aniso_U_22
_atom_site_aniso_U_33
_atom_site_aniso_U_23
_atom_site_aniso_U_13
_atom_site_aniso_U_12
C1 0.0142(7) 0.0106(6) 0.0124(6) -0.0023(5) -0.0045(5) 0.0009(5)
C2 0.0161(7) 0.0119(6) 0.0136(7) -0.0051(5) -0.0055(5) 0.0011(5)
C3 0.0141(7) 0.0099(6) 0.0119(7) -0.0013(5) -0.0043(5) 0.0012(5)
C4 0.0136(7) 0.0095(6) 0.0124(7) -0.0014(5) -0.0053(5) 0.0007(5)
C5 0.0156(7) 0.0111(6) 0.0143(7) -0.0049(5) -0.0054(5) 0.0011(5)
C6 0.0139(7) 0.0113(6) 0.0131(7) -0.0025(5) -0.0039(5) 0.0011(5)
C7 0.0140(7) 0.0113(6) 0.0135(7) -0.0009(5) -0.0035(5) 0.0002(5)
C8 0.0159(7) 0.0167(7) 0.0162(7) -0.0044(6) -0.0030(5) 0.0009(5)
C9 0.0132(7) 0.0201(7) 0.0169(7) -0.0018(6) 0.0002(5) 0.0002(5)
C10 0.0128(7) 0.0165(7) 0.0214(7) -0.0004(6) -0.0040(6) -0.0032(5)
C11 0.0146(7) 0.0116(6) 0.0174(7) 0.0003(5) -0.0060(5) -0.0002(5)
C12 0.0150(7) 0.0124(7) 0.0238(8) -0.0027(6) -0.0073(6) -0.0028(5)
C13 0.0184(7) 0.0123(7) 0.0228(8) -0.0062(6) -0.0088(6) 0.0005(5)
C14 0.0148(7) 0.0131(6) 0.0179(7) -0.0048(5) -0.0039(5) 0.0005(5)
C15 0.0138(7) 0.0094(6) 0.0147(7) -0.0005(5) -0.0054(5) 0.0002(5)
C16 0.0134(7) 0.0100(6) 0.0148(7) -0.0005(5) -0.0051(5) 0.0011(5)
C17 0.0102(6) 0.0154(7) 0.0144(7) -0.0018(5) -0.0001(5) -0.0003(5)
C18 0.0135(7) 0.0167(7) 0.0177(7) -0.0060(6) -0.0004(5) -0.0010(5)
C19 0.0195(7) 0.0159(7) 0.0205(7) -0.0035(6) -0.0057(6) 0.0005(6)
C20 0.0242(8) 0.0274(8) 0.0344(9) -0.0116(7) -0.0100(7) 0.0088(7)
C21 0.0297(9) 0.0290(9) 0.0275(9) -0.0108(7) -0.0159(7) 0.0050(7)
C22 0.0166(7) 0.0176(7) 0.0219(8) -0.0102(6) 0.0015(6) -0.0024(6)
C23 0.0150(7) 0.0364(9) 0.0385(10) -0.0180(8) -0.0051(7) 0.0024(7)
C24 0.0286(9) 0.0262(9) 0.0333(9) -0.0087(7) 0.0134(7) -0.0073(7)
C25 0.0161(7) 0.0158(7) 0.0165(7) -0.0033(6) -0.0034(5) -0.0022(5)
C26 0.0226(8) 0.0225(8) 0.0223(8) -0.0042(6) 0.0015(6) -0.0054(6)
C27 0.0258(8) 0.0147(7) 0.0206(8) -0.0031(6) -0.0062(6) -0.0021(6)
Si1 0.01260(19) 0.01247(19) 0.0143(2) -0.00561(14) -0.00101(14) -0.00131(14)

loop_
_atom_type_symbol
_atom_type_description
_atom_type_scat_dispersion_real
_atom_type_scat_dispersion_imag
_atom_type_scat_source
C C 0.0033 0.0016 'International Tables Vol C Tables 4.2.6.8 and 6.1.1.4'
H H 0.0000 0.0000 'International Tables Vol C Tables 4.2.6.8 and 6.1.1.4'
Si Si 0.0817 0.0704 'International Tables Vol C Tables 4.2.6.8 and 6.1.1.4'

loop_
_geom_angle_atom_site_label_1
_geom_angle_atom_site_label_2
_geom_angle_atom_site_label_3
_geom_angle
_geom_angle_site_symmetry_1
_geom_angle_site_symmetry_3
C2 C1 C5 122.52(12) . 2_765
C2 C1 C1 119.13(15) . 2_765
C5 C1 C1 118.35(15) 2_765 2_765
C1 C2 C3 122.41(12) . .
C1 C2 H2 118.8 . .
C3 C2 H2 118.8 . .
C6 C3 C2 120.94(12) . .
C6 C3 C4 120.37(12) . .
C2 C3 C4 118.69(12) . .
C5 C4 C3 118.63(12) . .
C5 C4 C15 122.65(12) . .
C3 C4 C15 118.71(12) . .
C4 C5 C1 122.79(12) . 2_765
C4 C5 H5 118.6 . .
C1 C5 H5 118.6 2_765 .
C3 C6 C17 119.26(12) . .
C3 C6 C7 121.42(12) . .
C17 C6 C7 119.29(12) . .
C8 C7 C16 119.62(12) . .
C8 C7 C6 121.54(12) . .
C16 C7 C6 118.82(12) . .
C7 C8 C9 120.92(13) . .
C7 C8 H8 119.5 . .
C9 C8 H8 119.5 . .
C10 C9 C8 120.45(13) . .
C10 C9 H9 119.8 . .
C8 C9 H9 119.8 . .
C9 C10 C11 120.84(13) . .
C9 C10 H10 119.6 . .
C11 C10 H10 119.6 . .
C12 C11 C10 121.50(12) . .
C12 C11 C16 119.02(13) . .
C10 C11 C16 119.46(13) . .
C13 C12 C11 120.67(13) . .
C13 C12 H12 119.7 . .
C11 C12 H12 119.7 . .
C12 C13 C14 120.37(13) . .
C12 C13 H13 119.8 . .
C14 C13 H13 119.8 . .
C15 C14 C13 121.55(13) . .
C15 C14 H14 119.2 . .
C13 C14 H14 119.2 . .
C14 C15 C16 118.64(12) . .
C14 C15 C4 122.22(12) . .
C16 C15 C4 119.13(12) . .
C11 C16 C15 119.75(12) . .
C11 C16 C7 118.71(12) . .
C15 C16 C7 121.52(12) . .
C18 C17 C6 177.20(14) . .
C17 C18 Si1 173.66(12) . .
C21 C19 C20 110.84(13) . .
C21 C19 Si1 112.58(10) . .
C20 C19 Si1 114.26(11) . .
C21 C19 H19 106.2 . .
C20 C19 H19 106.2 . .
Si1 C19 H19 106.2 . .
C19 C20 H20A 109.5 . .
C19 C20 H20B 109.5 . .
H20A C20 H20B 109.5 . .
C19 C20 H20C 109.5 . .
H20A C20 H20C 109.5 . .
H20B C20 H20C 109.5 . .
C19 C21 H21A 109.5 . .
C19 C21 H21B 109.5 . .
H21A C21 H21B 109.5 . .
C19 C21 H21C 109.5 . .
H21A C21 H21C 109.5 . .
H21B C21 H21C 109.5 . .
C23 C22 C24 110.58(13) . .
C23 C22 Si1 111.24(11) . .
C24 C22 Si1 112.37(10) . .
C23 C22 H22 107.5 . .
C24 C22 H22 107.5 . .
Si1 C22 H22 107.5 . .
C22 C23 H23A 109.5 . .
C22 C23 H23B 109.5 . .
H23A C23 H23B 109.5 . .
C22 C23 H23C 109.5 . .
H23A C23 H23C 109.5 . .
H23B C23 H23C 109.5 . .
C22 C24 H24A 109.5 . .
C22 C24 H24B 109.5 . .
H24A C24 H24B 109.5 . .
C22 C24 H24C 109.5 . .
H24A C24 H24C 109.5 . .
H24B C24 H24C 109.5 . .
C26 C25 C27 110.77(12) . .
C26 C25 Si1 114.24(10) . .
C27 C25 Si1 113.07(10) . .
C26 C25 H25 106.0 . .
C27 C25 H25 106.0 . .
Si1 C25 H25 106.0 . .
C25 C26 H26A 109.5 . .
C25 C26 H26B 109.5 . .
H26A C26 H26B 109.5 . .
C25 C26 H26C 109.5 . .
H26A C26 H26C 109.5 . .
H26B C26 H26C 109.5 . .
C25 C27 H27A 109.5 . .
C25 C27 H27B 109.5 . .
H27A C27 H27B 109.5 . .
C25 C27 H27C 109.5 . .
H27A C27 H27C 109.5 . .
H27B C27 H27C 109.5 . .
C18 Si1 C22 108.45(7) . .
C18 Si1 C19 105.87(7) . .
C22 Si1 C19 110.74(7) . .
C18 Si1 C25 106.74(7) . .
C22 Si1 C25 108.96(7) . .
C19 Si1 C25 115.75(7) . .

loop_
_geom_bond_atom_site_label_1
_geom_bond_atom_site_label_2
_geom_bond_distance
_geom_bond_site_symmetry_2
C1 C2 1.381(2) .
C1 C5 1.4235(19) 2_765
C1 C1 1.443(3) 2_765
C2 C3 1.4146(19) .
C2 H2 0.9500 .
C3 C6 1.4088(19) .
C3 C4 1.4536(19) .
C4 C5 1.3730(19) .
C4 C15 1.4751(19) .
C5 C1 1.4235(19) 2_765
C5 H5 0.9500 .
C6 C17 1.4278(19) .
C6 C7 1.4427(19) .
C7 C8 1.3940(19) .
C7 C16 1.4335(19) .
C8 C9 1.401(2) .
C8 H8 0.9500 .
C9 C10 1.371(2) .
C9 H9 0.9500 .
C10 C11 1.418(2) .
C10 H10 0.9500 .
C11 C12 1.416(2) .
C11 C16 1.4263(19) .
C12 C13 1.371(2) .
C12 H12 0.9500 .
C13 C14 1.401(2) .
C13 H13 0.9500 .
C14 C15 1.3901(19) .
C14 H14 0.9500 .
C15 C16 1.4272(19) .
C17 C18 1.210(2) .
C18 Si1 1.8414(15) .
C19 C21 1.536(2) .
C19 C20 1.537(2) .
C19 Si1 1.8880(16) .
C19 H19 1.0000 .
C20 H20A 0.9800 .
C20 H20B 0.9800 .
C20 H20C 0.9800 .
C21 H21A 0.9800 .
C21 H21B 0.9800 .
C21 H21C 0.9800 .
C22 C23 1.534(2) .
C22 C24 1.534(2) .
C22 Si1 1.8840(15) .
C22 H22 1.0000 .
C23 H23A 0.9800 .
C23 H23B 0.9800 .
C23 H23C 0.9800 .
C24 H24A 0.9800 .
C24 H24B 0.9800 .
C24 H24C 0.9800 .
C25 C26 1.535(2) .
C25 C27 1.5392(19) .
C25 Si1 1.8918(15) .
C25 H25 1.0000 .
C26 H26A 0.9800 .
C26 H26B 0.9800 .
C26 H26C 0.9800 .
C27 H27A 0.9800 .
C27 H27B 0.9800 .
C27 H27C 0.9800 .

loop_
_geom_torsion_atom_site_label_1
_geom_torsion_atom_site_label_2
_geom_torsion_atom_site_label_3
_geom_torsion_atom_site_label_4
_geom_torsion
_geom_torsion_site_symmetry_1
_geom_torsion_site_symmetry_4
C5 C1 C2 C3 179.72(12) 2_765 .
C1 C1 C2 C3 -0.7(2) 2_765 .
C1 C2 C3 C6 -179.43(12) . .
C1 C2 C3 C4 0.4(2) . .
C6 C3 C4 C5 -179.99(12) . .
C2 C3 C4 C5 0.19(19) . .
C6 C3 C4 C15 0.61(18) . .
C2 C3 C4 C15 -179.21(11) . .
C3 C4 C5 C1 -0.5(2) . 2_765
C15 C4 C5 C1 178.89(12) . 2_765
C2 C3 C6 C17 2.02(19) . .
C4 C3 C6 C17 -177.80(12) . .
C2 C3 C6 C7 -179.79(12) . .
C4 C3 C6 C7 0.39(19) . .
C3 C6 C7 C8 -179.00(12) . .
C17 C6 C7 C8 -0.8(2) . .
C3 C6 C7 C16 -0.46(19) . .
C17 C6 C7 C16 177.73(12) . .
C16 C7 C8 C9 0.4(2) . .
C6 C7 C8 C9 178.88(13) . .
C7 C8 C9 C10 0.1(2) . .
C8 C9 C10 C11 -0.5(2) . .
C9 C10 C11 C12 -177.68(13) . .
C9 C10 C11 C16 0.4(2) . .
C10 C11 C12 C13 177.52(13) . .
C16 C11 C12 C13 -0.6(2) . .
C11 C12 C13 C14 1.0(2) . .
C12 C13 C14 C15 -0.5(2) . .
C13 C14 C15 C16 -0.4(2) . .
C13 C14 C15 C4 -179.53(12) . .
C5 C4 C15 C14 -1.8(2) . .
C3 C4 C15 C14 177.60(12) . .
C5 C4 C15 C16 179.08(12) . .
C3 C4 C15 C16 -1.54(18) . .
C12 C11 C16 C15 -0.30(19) . .
C10 C11 C16 C15 -178.47(12) . .
C12 C11 C16 C7 178.19(12) . .
C10 C11 C16 C7 0.02(19) . .
C14 C15 C16 C11 0.79(19) . .
C4 C15 C16 C11 179.96(12) . .
C14 C15 C16 C7 -177.66(12) . .
C4 C15 C16 C7 1.51(19) . .
C8 C7 C16 C11 -0.41(19) . .
C6 C7 C16 C11 -178.98(12) . .
C8 C7 C16 C15 178.05(12) . .
C6 C7 C16 C15 -0.52(19) . .
C3 C6 C17 C18 20(3) . .
C7 C6 C17 C18 -158(3) . .
C6 C17 C18 Si1 -27(4) . .
C17 C18 Si1 C22 -178.5(11) . .
C17 C18 Si1 C19 -59.6(12) . .
C17 C18 Si1 C25 64.3(12) . .
C23 C22 Si1 C18 -65.82(12) . .
C24 C22 Si1 C18 58.78(13) . .
C23 C22 Si1 C19 178.42(10) . .
C24 C22 Si1 C19 -56.98(13) . .
C23 C22 Si1 C25 50.01(12) . .
C24 C22 Si1 C25 174.61(11) . .
C21 C19 Si1 C18 174.01(11) . .
C20 C19 Si1 C18 46.41(12) . .
C21 C19 Si1 C22 -68.64(12) . .
C20 C19 Si1 C22 163.76(10) . .
C21 C19 Si1 C25 56.00(13) . .
C20 C19 Si1 C25 -71.60(12) . .
C26 C25 Si1 C18 -62.42(12) . .
C27 C25 Si1 C18 169.67(10) . .
C26 C25 Si1 C22 -179.34(10) . .
C27 C25 Si1 C22 52.74(12) . .
C26 C25 Si1 C19 55.11(12) . .
C27 C25 Si1 C19 -72.80(12) . .
